data_7152837
loop_
_publ_author_name
'Hu, Fang-Le'
'Wei, Yin'
'Shi, Min'
'Pindi, Suresh'
'Li, Guigen'

_publ_section_title
;
 Asymmetric catalytic aza-Morita-Baylis-Hillman reaction for the synthesis
 of 3-substituted-3-aminooxindoles with chiral quaternary carbon centers.
;
_journal_issue 12
_journal_name_full 'Organic &amp; biomolecular chemistry'
_journal_page_first 1921
_journal_page_last 1924
_journal_paper_doi 10.1039/c3ob27495k
_journal_volume 11
_journal_year 2013
_chemical_absolute_configuration ad
_chemical_formula_sum 'C24 H25 Br N2 O4'
_chemical_formula_weight 485.37
_chemical_name_systematic
;
?
;
_space_group_IT_number 5
_symmetry_cell_setting monoclinic
_symmetry_space_group_name_Hall 'C 2y'
_symmetry_space_group_name_H-M 'C 1 2 1'
_atom_sites_solution_hydrogens geom
_atom_sites_solution_primary direct
_atom_sites_solution_secondary difmap
_audit_creation_method SHELXL-97
_cell_angle_alpha 90.00
_cell_angle_beta 117.709(2)
_cell_angle_gamma 90.00
_cell_formula_units_Z 4
_cell_length_a 18.4983(19)
_cell_length_b 9.7453(10)
_cell_length_c 14.3824(15)
_cell_measurement_reflns_used 2721
_cell_measurement_temperature 293(2)
_cell_measurement_theta_max 46.488
_cell_measurement_theta_min 4.492
_cell_volume 2295.4(4)
_computing_cell_refinement 'Bruker SMART'
_computing_data_collection 'Bruker SMART'
_computing_data_reduction 'Bruker SHELXTL'
_computing_molecular_graphics 'Bruker SHELXTL'
_computing_publication_material 'Bruker SHELXTL'
_computing_structure_refinement 'SHELXL-97 (Sheldrick, 1997)'
_computing_structure_solution 'SHELXS-97 (Sheldrick, 1990)'
_diffrn_ambient_temperature 293(2)
_diffrn_measured_fraction_theta_full 0.999
_diffrn_measured_fraction_theta_max 0.999
_diffrn_measurement_device_type 'CCD area detector'
_diffrn_measurement_method 'phi and omega scans'
_diffrn_radiation_monochromator graphite
_diffrn_radiation_source 'fine-focus sealed tube'
_diffrn_radiation_type MoK\a
_diffrn_radiation_wavelength 0.71073
_diffrn_reflns_av_R_equivalents 0.0340
_diffrn_reflns_av_sigmaI/netI 0.0664
_diffrn_reflns_limit_h_max 22
_diffrn_reflns_limit_h_min -19
_diffrn_reflns_limit_k_max 11
_diffrn_reflns_limit_k_min -12
_diffrn_reflns_limit_l_max 17
_diffrn_reflns_limit_l_min -17
_diffrn_reflns_number 6980
_diffrn_reflns_theta_full 26.00
_diffrn_reflns_theta_max 26.00
_diffrn_reflns_theta_min 2.25
_exptl_absorpt_coefficient_mu 1.823
_exptl_absorpt_correction_T_max 1.00000
_exptl_absorpt_correction_T_min 0.32319
_exptl_absorpt_correction_type empirical
_exptl_absorpt_process_details sadabs
_exptl_crystal_colour colorless
_exptl_crystal_density_diffrn 1.405
_exptl_crystal_density_method 'not measured'
_exptl_crystal_description prismatic
_exptl_crystal_F_000 1000
_exptl_crystal_size_max 0.254
_exptl_crystal_size_mid 0.212
_exptl_crystal_size_min 0.142
_refine_diff_density_max 0.385
_refine_diff_density_min -0.317
_refine_diff_density_rms 0.046
_refine_ls_abs_structure_details 'Flack H D (1983), Acta Cryst. A39, 876-881'
_refine_ls_abs_structure_Flack 0.006(8)
_refine_ls_extinction_coef 0.0024(4)
_refine_ls_extinction_expression Fc^*^=kFc[1+0.001xFc^2^\l^3^/sin(2\q)]^-1/4^
_refine_ls_extinction_method SHELXL
_refine_ls_goodness_of_fit_ref 0.970
_refine_ls_hydrogen_treatment mixed
_refine_ls_matrix_type full
_refine_ls_number_parameters 289
_refine_ls_number_reflns 4201
_refine_ls_number_restraints 14
_refine_ls_restrained_S_all 0.976
_refine_ls_R_factor_all 0.0407
_refine_ls_R_factor_gt 0.0353
_refine_ls_shift/su_max 0.001
_refine_ls_shift/su_mean 0.000
_refine_ls_structure_factor_coef Fsqd
_refine_ls_weighting_details 'calc w=1/[\s^2^(Fo^2^)+(0.0231P)^2^+0.0000P] where P=(Fo^2^+2Fc^2^)/3'
_refine_ls_weighting_scheme calc
_refine_ls_wR_factor_gt 0.0785
_refine_ls_wR_factor_ref 0.0806
_reflns_number_gt 3737
_reflns_number_total 4201
_reflns_threshold_expression >2sigma(I)
_cod_data_source_file c3ob27495k.txt
_cod_data_source_block cd212465
_cod_depositor_comments
;
The following automatic conversions were performed:

'_symmetry_cell_setting' value 'Monoclinic' changed to 'monoclinic'
according to /home/saulius/struct/CIF-dictionaries/cif_core.dic
dictionary named 'cif_core.dic' version 2.4.2 from 2011-04-26.

Automatic conversion script
Id: cif_fix_values 1891 2012-01-12 08:04:46Z andrius 
;
_cod_original_sg_symbol_H-M C2
_cod_database_code 7152837

loop_
_symmetry_equiv_pos_as_xyz
'x, y, z'
'-x, y, -z'
'x+1/2, y+1/2, z'
'-x+1/2, y+1/2, -z'

loop_
_atom_site_label
_atom_site_type_symbol
_atom_site_fract_x
_atom_site_fract_y
_atom_site_fract_z
_atom_site_U_iso_or_equiv
_atom_site_adp_type
_atom_site_occupancy
_atom_site_symmetry_multiplicity
_atom_site_calc_flag
_atom_site_refinement_flags
Br1 Br 0.061741(16) 0.20149(5) 0.15959(2) 0.05543(13) Uani 1 1 d .
N1 N 0.32293(15) -0.1666(3) 0.1640(2) 0.0437(6) Uani 1 1 d .
N2 N 0.41469(16) 0.0558(3) 0.3756(2) 0.0450(6) Uani 1 1 d D
O1 O 0.45690(15) -0.1851(3) 0.2890(2) 0.0666(7) Uani 1 1 d .
O2 O 0.31724(18) 0.0375(3) 0.48094(19) 0.0675(7) Uani 1 1 d .
O3 O 0.41361(15) 0.1260(3) 0.22591(18) 0.0573(6) Uani 1 1 d .
O4 O 0.49738(14) 0.2214(3) 0.38293(18) 0.0621(7) Uani 1 1 d .
C1 C 0.25479(17) -0.0904(3) 0.1518(2) 0.0358(6) Uani 1 1 d .
C2 C 0.18003(18) -0.0815(3) 0.0639(2) 0.0418(7) Uani 1 1 d .
H2 H 0.1688 -0.1319 0.0038 0.050 Uiso 1 1 calc R
C3 C 0.12188(17) 0.0050(3) 0.0676(2) 0.0404(7) Uani 1 1 d .
H3 H 0.0706 0.0136 0.0097 0.048 Uiso 1 1 calc R
C4 C 0.14067(17) 0.0779(3) 0.1576(2) 0.0378(7) Uani 1 1 d .
C5 C 0.21517(17) 0.0680(3) 0.2471(2) 0.0357(6) Uani 1 1 d .
H5 H 0.2260 0.1175 0.3075 0.043 Uiso 1 1 calc R
C6 C 0.27222(17) -0.0180(3) 0.2430(2) 0.0333(6) Uani 1 1 d .
C7 C 0.35855(17) -0.0561(3) 0.3258(2) 0.0384(7) Uani 1 1 d .
C8 C 0.38809(19) -0.1426(3) 0.2589(3) 0.0465(7) Uani 1 1 d .
C9 C 0.3544(2) -0.1488(4) 0.4088(3) 0.0530(8) Uani 1 1 d .
C10 C 0.3667(4) -0.2808(6) 0.4118(4) 0.116(2) Uani 1 1 d U
H10A H 0.3618 -0.3343 0.4621 0.139 Uiso 1 1 calc R
H10B H 0.3805 -0.3214 0.3637 0.139 Uiso 1 1 calc R
C11 C 0.3322(2) -0.0831(4) 0.4862(3) 0.0539(9) Uani 1 1 d .
C12 C 0.3306(3) -0.1709(6) 0.5707(3) 0.0873(15) Uani 1 1 d .
H12A H 0.3080 -0.1195 0.6080 0.131 Uiso 1 1 calc R
H12B H 0.3852 -0.1987 0.6186 0.131 Uiso 1 1 calc R
H12C H 0.2977 -0.2506 0.5397 0.131 Uiso 1 1 calc R
C13 C 0.3276(2) -0.2399(3) 0.0783(3) 0.0509(8) Uani 1 1 d .
H13A H 0.2834 -0.3058 0.0486 0.061 Uiso 1 1 calc R
H13B H 0.3787 -0.2902 0.1062 0.061 Uiso 1 1 calc R
C14 C 0.3225(2) -0.1453(4) -0.0070(3) 0.0512(8) Uani 1 1 d .
C15 C 0.2626(2) -0.1624(5) -0.1088(3) 0.0614(10) Uani 1 1 d .
H15 H 0.2254 -0.2340 -0.1253 0.074 Uiso 1 1 calc R
C16 C 0.2575(3) -0.0730(6) -0.1872(3) 0.0774(13) Uani 1 1 d .
H16 H 0.2163 -0.0845 -0.2557 0.093 Uiso 1 1 calc R
C17 C 0.3122(3) 0.0309(6) -0.1646(4) 0.0880(15) Uani 1 1 d .
H17 H 0.3087 0.0899 -0.2173 0.106 Uiso 1 1 calc R
C18 C 0.3730(3) 0.0483(5) -0.0624(4) 0.0786(13) Uani 1 1 d .
H18 H 0.4107 0.1190 -0.0465 0.094 Uiso 1 1 calc R
C19 C 0.3778(2) -0.0381(4) 0.0152(3) 0.0648(10) Uani 1 1 d .
H19 H 0.4186 -0.0251 0.0837 0.078 Uiso 1 1 calc R
C20 C 0.43943(18) 0.1349(4) 0.3193(3) 0.0459(8) Uani 1 1 d .
C21 C 0.5328(2) 0.3237(4) 0.3404(4) 0.0678(11) Uani 1 1 d .
C22 C 0.4687(4) 0.4197(6) 0.2719(6) 0.128(2) Uani 1 1 d U
H22A H 0.4323 0.3739 0.2080 0.192 Uiso 1 1 calc R
H22B H 0.4934 0.4966 0.2557 0.192 Uiso 1 1 calc R
H22C H 0.4388 0.4514 0.3072 0.192 Uiso 1 1 calc R
C23 C 0.5767(3) 0.2517(5) 0.2888(4) 0.0847(14) Uani 1 1 d .
H23A H 0.6168 0.1904 0.3382 0.127 Uiso 1 1 calc R
H23B H 0.6032 0.3184 0.2658 0.127 Uiso 1 1 calc R
H23C H 0.5382 0.2005 0.2294 0.127 Uiso 1 1 calc R
C24 C 0.5957(4) 0.3917(7) 0.4413(5) 0.121(2) Uani 1 1 d .
H24A H 0.5695 0.4228 0.4814 0.181 Uiso 1 1 calc R
H24B H 0.6197 0.4685 0.4240 0.181 Uiso 1 1 calc R
H24C H 0.6376 0.3266 0.4818 0.181 Uiso 1 1 calc R
H2A H 0.4279(19) 0.084(4) 0.4354(17) 0.048(10) Uiso 1 1 d D

loop_
_atom_site_aniso_label
_atom_site_aniso_U_11
_atom_site_aniso_U_22
_atom_site_aniso_U_33
_atom_site_aniso_U_23
_atom_site_aniso_U_13
_atom_site_aniso_U_12
Br1 0.03716(16) 0.0650(2) 0.0619(2) -0.0111(2) 0.02115(14) 0.00912(18)
N1 0.0374(13) 0.0434(15) 0.0477(15) -0.0062(12) 0.0176(13) 0.0039(11)
N2 0.0398(14) 0.0569(17) 0.0321(14) -0.0027(13) 0.0116(12) -0.0073(12)
O1 0.0417(13) 0.0761(18) 0.0730(17) -0.0003(14) 0.0190(13) 0.0192(13)
O2 0.084(2) 0.0744(19) 0.0466(14) 0.0012(14) 0.0329(14) -0.0009(16)
O3 0.0650(15) 0.0631(15) 0.0392(14) -0.0025(11) 0.0203(12) -0.0177(13)
O4 0.0595(13) 0.074(2) 0.0567(13) -0.0221(14) 0.0306(11) -0.0345(15)
C1 0.0332(15) 0.0355(16) 0.0388(16) -0.0016(13) 0.0169(13) -0.0012(12)
C2 0.0374(16) 0.0499(18) 0.0370(16) -0.0111(14) 0.0164(14) -0.0032(14)
C3 0.0267(14) 0.055(2) 0.0357(16) 0.0011(14) 0.0114(12) -0.0022(13)
C4 0.0323(14) 0.0434(18) 0.0407(16) 0.0006(13) 0.0196(13) 0.0004(12)
C5 0.0362(15) 0.0404(16) 0.0312(14) -0.0014(12) 0.0162(13) -0.0019(12)
C6 0.0308(14) 0.0357(16) 0.0324(16) 0.0038(13) 0.0137(13) -0.0026(12)
C7 0.0339(14) 0.0397(17) 0.0364(16) 0.0019(13) 0.0120(13) 0.0015(12)
C8 0.0394(17) 0.0429(18) 0.0519(19) 0.0062(15) 0.0166(16) 0.0072(14)
C9 0.052(2) 0.051(2) 0.0442(18) 0.0145(16) 0.0129(16) 0.0041(16)
C10 0.195(6) 0.065(3) 0.116(4) 0.047(3) 0.096(4) 0.039(4)
C11 0.0431(18) 0.070(3) 0.0373(18) 0.0150(18) 0.0093(15) -0.0036(18)
C12 0.090(3) 0.109(4) 0.067(3) 0.036(3) 0.039(3) 0.008(3)
C13 0.0503(19) 0.0436(18) 0.062(2) -0.0161(16) 0.0286(18) -0.0018(15)
C14 0.053(2) 0.051(2) 0.062(2) -0.0126(18) 0.0375(19) 0.0053(16)
C15 0.051(2) 0.078(3) 0.059(2) -0.018(2) 0.0297(19) -0.0021(19)
C16 0.067(3) 0.111(4) 0.056(3) 0.001(3) 0.030(2) 0.014(3)
C17 0.101(4) 0.101(4) 0.087(3) 0.020(3) 0.065(3) 0.022(3)
C18 0.090(3) 0.069(3) 0.099(4) -0.009(3) 0.063(3) -0.013(2)
C19 0.064(2) 0.069(3) 0.067(3) -0.017(2) 0.035(2) -0.010(2)
C20 0.0371(17) 0.0494(18) 0.050(2) -0.0020(15) 0.0190(16) -0.0025(14)
C21 0.064(2) 0.059(2) 0.092(3) -0.012(2) 0.046(2) -0.022(2)
C22 0.098(4) 0.073(4) 0.208(7) 0.033(4) 0.066(4) 0.004(3)
C23 0.087(3) 0.087(3) 0.108(4) -0.008(3) 0.069(3) -0.018(2)
C24 0.111(4) 0.119(5) 0.152(5) -0.070(4) 0.078(4) -0.075(4)

loop_
_atom_type_symbol
_atom_type_description
_atom_type_scat_dispersion_real
_atom_type_scat_dispersion_imag
_atom_type_scat_source
C C 0.0033 0.0016 'International Tables Vol C Tables 4.2.6.8 and 6.1.1.4'
H H 0.0000 0.0000 'International Tables Vol C Tables 4.2.6.8 and 6.1.1.4'
N N 0.0061 0.0033 'International Tables Vol C Tables 4.2.6.8 and 6.1.1.4'
O O 0.0106 0.0060 'International Tables Vol C Tables 4.2.6.8 and 6.1.1.4'
Br Br -0.2901 2.4595 'International Tables Vol C Tables 4.2.6.8 and 6.1.1.4'

loop_
_geom_angle_atom_site_label_1
_geom_angle_atom_site_label_2
_geom_angle_atom_site_label_3
_geom_angle
C8 N1 C1 111.2(2)
C8 N1 C13 124.0(3)
C1 N1 C13 123.8(3)
C20 N2 C7 120.1(3)
C20 N2 H2A 115(3)
C7 N2 H2A 124(2)
C20 O4 C21 120.8(3)
C2 C1 C6 121.9(3)
C2 C1 N1 127.6(3)
C6 C1 N1 110.5(2)
C1 C2 C3 118.0(3)
C1 C2 H2 121.0
C3 C2 H2 121.0
C4 C3 C2 119.4(3)
C4 C3 H3 120.3
C2 C3 H3 120.3
C3 C4 C5 123.2(3)
C3 C4 Br1 118.8(2)
C5 C4 Br1 118.0(2)
C6 C5 C4 117.1(3)
C6 C5 H5 121.4
C4 C5 H5 121.4
C5 C6 C1 120.4(3)
C5 C6 C7 131.4(3)
C1 C6 C7 108.2(2)
N2 C7 C9 110.1(3)
N2 C7 C6 116.9(2)
C9 C7 C6 109.8(2)
N2 C7 C8 109.7(2)
C9 C7 C8 108.8(3)
C6 C7 C8 100.9(2)
O1 C8 N1 126.5(3)
O1 C8 C7 125.2(3)
N1 C8 C7 108.2(2)
C10 C9 C11 120.1(4)
C10 C9 C7 122.5(4)
C11 C9 C7 117.3(3)
C9 C10 H10A 120.0
C9 C10 H10B 120.0
H10A C10 H10B 120.0
O2 C11 C9 120.4(3)
O2 C11 C12 121.2(4)
C9 C11 C12 118.3(4)
C11 C12 H12A 109.5
C11 C12 H12B 109.5
H12A C12 H12B 109.5
C11 C12 H12C 109.5
H12A C12 H12C 109.5
H12B C12 H12C 109.5
N1 C13 C14 112.5(3)
N1 C13 H13A 109.1
C14 C13 H13A 109.1
N1 C13 H13B 109.1
C14 C13 H13B 109.1
H13A C13 H13B 107.8
C15 C14 C19 118.6(4)
C15 C14 C13 120.5(3)
C19 C14 C13 120.9(3)
C14 C15 C16 120.2(4)
C14 C15 H15 119.9
C16 C15 H15 119.9
C17 C16 C15 120.6(4)
C17 C16 H16 119.7
C15 C16 H16 119.7
C16 C17 C18 119.5(4)
C16 C17 H17 120.2
C18 C17 H17 120.2
C19 C18 C17 120.2(4)
C19 C18 H18 119.9
C17 C18 H18 119.9
C18 C19 C14 120.8(4)
C18 C19 H19 119.6
C14 C19 H19 119.6
O3 C20 O4 125.9(3)
O3 C20 N2 124.3(3)
O4 C20 N2 109.8(3)
C22 C21 O4 109.5(4)
C22 C21 C23 114.7(5)
O4 C21 C23 109.7(3)
C22 C21 C24 112.4(5)
O4 C21 C24 100.9(4)
C23 C21 C24 108.8(4)
C21 C22 H22A 109.5
C21 C22 H22B 109.5
H22A C22 H22B 109.5
C21 C22 H22C 109.5
H22A C22 H22C 109.5
H22B C22 H22C 109.5
C21 C23 H23A 109.5
C21 C23 H23B 109.5
H23A C23 H23B 109.5
C21 C23 H23C 109.5
H23A C23 H23C 109.5
H23B C23 H23C 109.5
C21 C24 H24A 109.5
C21 C24 H24B 109.5
H24A C24 H24B 109.5
C21 C24 H24C 109.5
H24A C24 H24C 109.5
H24B C24 H24C 109.5

loop_
_geom_bond_atom_site_label_1
_geom_bond_atom_site_label_2
_geom_bond_distance
Br1 C4 1.903(3)
N1 C8 1.357(4)
N1 C1 1.402(4)
N1 C13 1.461(4)
N2 C20 1.343(4)
N2 C7 1.445(4)
N2 H2A 0.822(18)
O1 C8 1.211(4)
O2 C11 1.201(5)
O3 C20 1.201(4)
O4 C20 1.336(4)
O4 C21 1.473(5)
C1 C2 1.376(4)
C1 C6 1.389(4)
C2 C3 1.388(4)
C2 H2 0.9300
C3 C4 1.372(4)
C3 H3 0.9300
C4 C5 1.384(4)
C5 C6 1.370(4)
C5 H5 0.9300
C6 C7 1.529(4)
C7 C9 1.528(4)
C7 C8 1.557(4)
C9 C10 1.304(7)
C9 C11 1.497(5)
C10 H10A 0.9300
C10 H10B 0.9300
C11 C12 1.498(5)
C12 H12A 0.9600
C12 H12B 0.9600
C12 H12C 0.9600
C13 C14 1.503(5)
C13 H13A 0.9700
C13 H13B 0.9700
C14 C15 1.375(5)
C14 C19 1.391(5)
C15 C16 1.394(6)
C15 H15 0.9300
C16 C17 1.360(7)
C16 H16 0.9300
C17 C18 1.384(7)
C17 H17 0.9300
C18 C19 1.368(6)
C18 H18 0.9300
C19 H19 0.9300
C21 C22 1.471(7)
C21 C23 1.504(6)
C21 C24 1.526(7)
C22 H22A 0.9600
C22 H22B 0.9600
C22 H22C 0.9600
C23 H23A 0.9600
C23 H23B 0.9600
C23 H23C 0.9600
C24 H24A 0.9600
C24 H24B 0.9600
C24 H24C 0.9600

loop_
_geom_torsion_atom_site_label_1
_geom_torsion_atom_site_label_2
_geom_torsion_atom_site_label_3
_geom_torsion_atom_site_label_4
_geom_torsion
C8 N1 C1 C2 175.4(3)
C13 N1 C1 C2 6.7(5)
C8 N1 C1 C6 -3.4(3)
C13 N1 C1 C6 -172.1(3)
C6 C1 C2 C3 1.3(4)
N1 C1 C2 C3 -177.4(3)
C1 C2 C3 C4 0.1(4)
C2 C3 C4 C5 -1.2(4)
C2 C3 C4 Br1 177.6(2)
C3 C4 C5 C6 1.0(4)
Br1 C4 C5 C6 -177.8(2)
C4 C5 C6 C1 0.3(4)
C4 C5 C6 C7 -178.5(3)
C2 C1 C6 C5 -1.5(4)
N1 C1 C6 C5 177.3(3)
C2 C1 C6 C7 177.6(3)
N1 C1 C6 C7 -3.5(3)
C20 N2 C7 C9 167.5(3)
C20 N2 C7 C6 -66.2(4)
C20 N2 C7 C8 47.8(4)
C5 C6 C7 N2 -54.2(4)
C1 C6 C7 N2 126.8(3)
C5 C6 C7 C9 72.2(4)
C1 C6 C7 C9 -106.8(3)
C5 C6 C7 C8 -173.1(3)
C1 C6 C7 C8 8.0(3)
C1 N1 C8 O1 -174.1(3)
C13 N1 C8 O1 -5.4(5)
C1 N1 C8 C7 8.7(3)
C13 N1 C8 C7 177.3(3)
N2 C7 C8 O1 48.8(4)
C9 C7 C8 O1 -71.8(4)
C6 C7 C8 O1 172.7(3)
N2 C7 C8 N1 -134.0(3)
C9 C7 C8 N1 105.5(3)
C6 C7 C8 N1 -10.0(3)
N2 C7 C9 C10 -126.3(5)
C6 C7 C9 C10 103.6(5)
C8 C7 C9 C10 -6.0(5)
N2 C7 C9 C11 56.0(4)
C6 C7 C9 C11 -74.2(4)
C8 C7 C9 C11 176.3(3)
C10 C9 C11 O2 -176.7(5)
C7 C9 C11 O2 1.1(5)
C10 C9 C11 C12 4.4(6)
C7 C9 C11 C12 -177.9(3)
C8 N1 C13 C14 -104.4(4)
C1 N1 C13 C14 62.8(4)
N1 C13 C14 C15 -122.5(3)
N1 C13 C14 C19 57.0(4)
C19 C14 C15 C16 -0.6(5)
C13 C14 C15 C16 179.0(3)
C14 C15 C16 C17 0.9(6)
C15 C16 C17 C18 -0.5(7)
C16 C17 C18 C19 -0.3(7)
C17 C18 C19 C14 0.6(6)
C15 C14 C19 C18 -0.2(5)
C13 C14 C19 C18 -179.7(3)
C21 O4 C20 O3 3.7(6)
C21 O4 C20 N2 -177.5(3)
C7 N2 C20 O3 5.5(5)
C7 N2 C20 O4 -173.3(3)
C20 O4 C21 C22 63.0(5)
C20 O4 C21 C23 -63.6(5)
C20 O4 C21 C24 -178.3(4)
